data_9017784
loop_
_publ_author_name
'Schluter, J.'
'Malcherek, T.'
'Mihailova, B.'
'Rewitzer, C.'
'Hochleitner, R.'
'Muller, D.'
'Gunther, A.'

_publ_section_title
;
 Fehrite, MgCu4(SO4)2(OH)6*6H2O, the magnesium analogue of ktenasite from the
 Casualidad mine near Banos de Alhamilla, Almeria, Spain
;
_journal_name_full 'Neues Jahrbuch fur Mineralogie, Abhandlungen'
_journal_page_first 1
_journal_page_last 10
_journal_volume 197
_journal_year 2021
_chemical_compound_source 'Casualidad mine, Banos de Alhamilla, Almeria, Spain'
_chemical_formula_sum 'Cu4 H18 Mg0.672 O20 S2 Zn0.328'
_chemical_name_mineral Fehrite
_space_group_IT_number 14
_space_group_name_Hall '-P 2ybc'
_space_group_name_H-M_alt 'P 1 21/c 1'
_symmetry_space_group_name_H-M 'P 1 21/c 1'
_cell_angle_alpha 90
_cell_angle_beta 95.290
_cell_angle_gamma 90
_cell_formula_units_Z 2
_cell_length_a 5.6062
_cell_length_b 6.1294
_cell_length_c 23.834
_cell_volume 815.511
_database_code_amcsd 0020965
_exptl_crystal_density_diffrn 2.827
_cod_data_source_file inputs/fixed/downloads/18/18912.cif
_cod_data_source_block 18912
_cod_original_formula_sum '(Mg.672 Zn.328) Cu4 S2 O20 H18'
_cod_database_code 9017784

loop_
_space_group_symop_operation_xyz
x,y,z
x,1/2-y,1/2+z
-x,1/2+y,1/2-z
-x,-y,-z

loop_
_atom_site_aniso_label
_atom_site_aniso_U_11
_atom_site_aniso_U_22
_atom_site_aniso_U_33
_atom_site_aniso_U_12
_atom_site_aniso_U_13
_atom_site_aniso_U_23
MgM1 0.02090 0.02130 0.02080 -0.00080 0.00220 0.00060
ZnM1 0.02090 0.02130 0.02080 -0.00080 0.00220 0.00060
CuM2 0.01130 0.00880 0.02710 0.00000 0.00380 0.00010
CuM3 0.01080 0.01030 0.02760 -0.00110 0.00450 -0.00010
S 0.02310 0.02020 0.01880 0.00260 0.00180 -0.00230
O1 0.02100 0.01700 0.02110 -0.00080 0.00090 0.00080
O2 0.02000 0.01440 0.02110 0.00120 0.00650 0.00050
O3 0.01170 0.01800 0.02480 -0.00060 0.00450 0.00050
O4 0.01220 0.01700 0.02330 -0.00100 0.00520 0.00250
O5 0.02700 0.03800 0.03600 -0.00600 0.01550 -0.00130
O6 0.03100 0.03200 0.03800 -0.00050 -0.00530 -0.01410
O7 0.03900 0.02800 0.02700 0.01280 -0.00260 0.00140
O8 0.03800 0.02900 0.03200 -0.00500 0.00950 -0.00400
O9 0.02800 0.03000 0.02900 -0.00630 0.00090 -0.00370
O10 0.03300 0.02600 0.03500 0.00460 0.00230 0.00590

loop_
_atom_site_label
_atom_site_fract_x
_atom_site_fract_y
_atom_site_fract_z
_atom_site_occupancy
_atom_site_U_iso_or_equiv
_atom_site_type_symbol
_atom_site_attached_hydrogens
MgM1 0.00000 0.00000 0.00000 0.67200 0.02100 Mg 0
ZnM1 0.00000 0.00000 0.00000 0.32800 0.02100 Zn 0
CuM2 -0.00841 0.09883 0.24890 1.00000 0.01560 Cu 0
CuM3 0.49926 -0.15159 0.24745 1.00000 0.01610 Cu 0
S 0.36250 0.05660 0.37373 1.00000 0.02070 S 0
O1 0.33640 0.09410 0.31144 1.00000 0.02000 O 0
O2 0.60610 0.10290 0.20898 1.00000 0.01810 O 0
O3 0.84300 0.35210 0.28882 1.00000 0.01790 O 0
O4 0.16220 0.34540 0.21469 1.00000 0.01720 O 0
O5 0.12880 -0.00670 0.39157 1.00000 0.03280 O 0
O6 0.44460 0.26120 0.40212 1.00000 0.03420 O 0
O7 0.53970 -0.11640 0.38650 1.00000 0.03130 O 0
O8 0.91320 0.06270 0.08205 1.00000 0.03270 O 0
O9 0.32160 0.15910 0.01790 1.00000 0.02920 O 0
O10 0.14110 -0.29630 0.02945 1.00000 0.03110 O 0
H2 0.55300 0.12800 0.17200 1.00000 0.08200 H 0
H3 0.82600 0.35500 0.32730 1.00000 0.08200 H 0
H4 0.16100 0.35700 0.17560 1.00000 0.08200 H 0
H8a 0.90300 0.20100 0.09600 1.00000 0.08200 H 0
H8b 0.77800 -0.01000 0.09700 1.00000 0.08200 H 0
H9a 0.39700 0.21800 -0.01100 1.00000 0.08200 H 0
H9b 0.37800 0.19600 0.05600 1.00000 0.08200 H 0
HI0a 0.08700 -0.32400 0.06500 1.00000 0.08200 H 0
H10b 0.22100 -0.38700 0.00800 1.00000 0.08200 H 0

loop_
_cod_changelog_entry_id
_cod_changelog_entry_author
_cod_changelog_entry_date
_cod_changelog_entry_text
1
;cod-tools version 3.8.0
Id: cif_guess_AMCSD_atom_types 9581 2023-05-17 12:35:41Z saulius
;
2023-05-23T09:21:33+03:00
;Derived atom types and hydrogen counts
from atom names that follow the AMCSD naming convention
(Wat == water, O-H == hydroxyl).
;

loop_
_cod_related_entry_id
_cod_related_entry_database
_cod_related_entry_code
1 AMCSD 0020965
